data_4020867
loop_
_publ_author_name
'War\^o Nakanishi'
'Satoko Hayashi'
'Norio Itoh'

_publ_section_title
;
 Extended Hypervalent 5c-6e Interactions:
 Linear Alignment of Five C-Se---O---Se-C Atoms in Anthraquinone
 and 9-Methoxyanthracene Bearing Arylselanyl Groups
 at the 1,8-Positions
;
_journal_name_full 'Journal of Organic Chemistry'
_journal_page_first 1676
_journal_page_last 1684
_journal_paper_doi 10.1021/jo035393+
_journal_volume 69
_journal_year 2004
_chemical_formula_moiety 'C26 H16 Cl2 Se2 '
_chemical_formula_sum 'C26 H16 Cl2 Se2'
_chemical_formula_weight 557.24
_space_group_IT_number 2
_symmetry_cell_setting triclinic
_symmetry_Int_Tables_number 2
_symmetry_space_group_name_Hall '-P 1'
_symmetry_space_group_name_H-M 'P -1'
_cell_angle_alpha 92.72(2)
_cell_angle_beta 97.54(2)
_cell_angle_gamma 95.40(2)
_cell_formula_units_Z 2
_cell_length_a 10.522(2)
_cell_length_b 13.161(3)
_cell_length_c 8.029(2)
_cell_measurement_temperature 299.2
_cell_volume 1095.4(4)
_diffrn_ambient_temperature 299.2
_exptl_crystal_density_diffrn 1.689
_refine_ls_R_factor_obs 0.0484
_refine_ls_wR_factor_obs 0.0911
_cod_original_formula_sum 'C26 H16 Cl2 Se2 '
_cod_database_code 4020867

loop_
_symmetry_equiv_pos_as_xyz
x,y,z
-x,-y,-z

loop_
_atom_site_aniso_label
_atom_site_aniso_U_11
_atom_site_aniso_U_22
_atom_site_aniso_U_33
_atom_site_aniso_U_12
_atom_site_aniso_U_13
_atom_site_aniso_U_23
Se(1) 0.0471(6) 0.0543(6) 0.0505(6) -0.0110(4) 0.0088(4) 0.0107(4)
Se(2) 0.0703(7) 0.0403(5) 0.0569(6) 0.0071(5) 0.0069(5) 0.0119(4)
Cl(1) 0.075(2) 0.064(2) 0.088(2) 0.008(1) -0.018(2) -0.021(1)
Cl(2) 0.120(3) 0.090(2) 0.092(2) 0.012(2) -0.036(2) -0.020(2)
C(1) 0.036(5) 0.051(5) 0.048(5) -0.007(4) 0.000(4) 0.001(4)
C(2) 0.040(5) 0.060(6) 0.064(6) 0.010(4) 0.011(5) 0.008(5)
C(3) 0.048(6) 0.047(5) 0.069(6) 0.019(4) 0.003(5) 0.007(5)
C(4) 0.051(6) 0.042(5) 0.053(5) 0.012(4) 0.001(4) 0.008(4)
C(5) 0.042(5) 0.040(4) 0.039(4) 0.000(4) -0.001(4) 0.008(4)
C(6) 0.049(5) 0.035(4) 0.040(5) -0.007(4) 0.004(4) 0.011(3)
C(7) 0.047(5) 0.041(5) 0.033(4) -0.005(4) 0.002(4) 0.008(3)
C(8) 0.050(5) 0.045(5) 0.042(5) -0.009(4) 0.013(4) 0.009(4)
C(9) 0.047(6) 0.062(6) 0.058(6) -0.002(5) 0.017(5) 0.006(5)
C(10) 0.052(6) 0.055(6) 0.054(5) 0.016(5) 0.014(5) 0.004(4)
C(11) 0.052(5) 0.036(4) 0.039(4) 0.003(4) 0.004(4) 0.005(3)
C(12) 0.046(5) 0.038(4) 0.033(4) -0.003(4) 0.003(4) -0.002(3)
C(13) 0.042(5) 0.035(4) 0.037(4) -0.009(4) 0.006(4) 0.003(3)
C(14) 0.032(4) 0.039(4) 0.037(4) -0.001(3) 0.000(3) 0.004(3)
C(15) 0.029(5) 0.045(5) 0.062(6) 0.002(4) 0.005(4) 0.008(4)
C(16) 0.061(6) 0.043(5) 0.071(7) -0.002(5) -0.003(5) 0.015(5)
C(17) 0.068(7) 0.036(5) 0.081(8) -0.001(5) -0.006(6) 0.014(5)
C(18) 0.038(5) 0.052(6) 0.078(7) 0.007(4) -0.007(5) -0.018(5)
C(19) 0.047(6) 0.059(6) 0.055(6) 0.002(5) 0.007(4) 0.002(5)
C(20) 0.046(5) 0.049(5) 0.053(5) -0.006(4) 0.005(4) 0.007(4)
C(21) 0.064(6) 0.027(4) 0.060(6) 0.001(4) 0.013(5) 0.005(4)
C(22) 0.047(6) 0.050(6) 0.094(8) 0.009(5) 0.016(6) -0.013(6)
C(23) 0.045(6) 0.060(7) 0.105(9) 0.010(5) -0.003(6) -0.013(6)
C(24) 0.075(8) 0.044(6) 0.075(7) 0.006(5) -0.012(6) -0.001(5)
C(25) 0.081(8) 0.045(6) 0.061(6) 0.007(5) 0.014(6) 0.000(5)
C(26) 0.054(6) 0.044(5) 0.074(7) 0.005(4) 0.011(5) 0.012(5)

loop_
_atom_site_label
_atom_site_fract_x
_atom_site_fract_y
_atom_site_fract_z
_atom_site_U_iso_or_equiv
_atom_site_thermal_displace_type
_atom_site_calc_flag
_atom_site_calc_attached_atom
_atom_site_occupancy
_atom_site_refinement_flags
Se(1) -0.33142(9) 0.33880(7) 0.4854(1) 0.0512(3) Uani d . 1.00 .
Se(2) 0.0697(1) 0.19626(7) 0.2600(1) 0.0556(3) Uani d . 1.00 .
Cl(1) -0.6130(3) 0.1120(2) -0.2100(4) 0.0789(9) Uani d . 1.00 .
Cl(2) -0.2318(4) 0.0479(3) -0.4716(5) 0.106(1) Uani d . 1.00 .
C(1) -0.2672(8) 0.4713(7) 0.412(1) 0.046(2) Uani d . 1.00 .
C(2) -0.3310(9) 0.5531(8) 0.443(1) 0.054(3) Uani d . 1.00 .
C(3) -0.2855(9) 0.6506(7) 0.402(1) 0.054(3) Uani d . 1.00 .
C(4) -0.1770(9) 0.6651(7) 0.331(1) 0.048(3) Uani d . 1.00 .
C(5) -0.1061(8) 0.5838(6) 0.299(1) 0.041(2) Uani d . 1.00 .
C(6) 0.0086(8) 0.5977(6) 0.228(1) 0.042(2) Uani d . 1.00 .
C(7) 0.0829(8) 0.5182(6) 0.1970(10) 0.041(2) Uani d . 1.00 .
C(8) 0.1997(9) 0.5334(7) 0.128(1) 0.046(3) Uani d . 1.00 .
C(9) 0.2714(9) 0.4565(8) 0.102(1) 0.055(3) Uani d . 1.00 .
C(10) 0.2303(9) 0.3563(7) 0.144(1) 0.052(3) Uani d . 1.00 .
C(11) 0.1186(9) 0.3345(6) 0.209(1) 0.043(2) Uani d . 1.00 .
C(12) 0.0392(8) 0.4154(6) 0.2375(10) 0.040(2) Uani d . 1.00 .
C(13) -0.0768(8) 0.4006(6) 0.3084(10) 0.039(2) Uani d . 1.00 .
C(14) -0.1491(7) 0.4828(6) 0.3384(10) 0.037(2) Uani d . 1.00 .
C(15) -0.4176(8) 0.2760(7) 0.276(1) 0.046(3) Uani d . 1.00 .
C(16) -0.483(1) 0.1791(7) 0.276(1) 0.059(3) Uani d . 1.00 .
C(17) -0.543(1) 0.1287(7) 0.130(1) 0.063(3) Uani d . 1.00 .
C(18) -0.5387(9) 0.1749(8) -0.019(1) 0.058(3) Uani d . 1.00 .
C(19) -0.4751(9) 0.2733(8) -0.024(1) 0.054(3) Uani d . 1.00 .
C(20) -0.4151(9) 0.3241(7) 0.124(1) 0.050(3) Uani d . 1.00 .
C(21) -0.0254(10) 0.1525(6) 0.041(1) 0.050(3) Uani d . 1.00 .
C(22) -0.1568(10) 0.1549(7) 0.004(1) 0.063(3) Uani d . 1.00 .
C(23) -0.220(1) 0.1225(8) -0.149(2) 0.072(4) Uani d . 1.00 .
C(24) -0.154(1) 0.0897(8) -0.272(1) 0.067(3) Uani d . 1.00 .
C(25) -0.022(1) 0.0853(7) -0.242(1) 0.062(3) Uani d . 1.00 .
C(26) 0.0408(10) 0.1164(7) -0.085(1) 0.057(3) Uani d . 1.00 .
H(1) -0.4054 0.5457 0.5068 0.0380 Uiso calc . 1.00 .
H(2) -0.3358 0.7082 0.4244 0.0380 Uiso calc . 1.00 .
H(3) -0.1538 0.7315 0.2901 0.0380 Uiso calc . 1.00 .
H(4) 0.0433 0.6648 0.2045 0.0380 Uiso calc . 1.00 .
H(5) 0.2341 0.6003 0.0967 0.0380 Uiso calc . 1.00 .
H(6) 0.3566 0.4723 0.0700 0.0380 Uiso calc . 1.00 .
H(7) 0.2858 0.3008 0.1277 0.0380 Uiso calc . 1.00 .
H(8) -0.1046 0.3300 0.3411 0.0441 Uiso calc . 1.00 .
H(9) -0.4886 0.1477 0.3954 0.0671 Uiso calc . 1.00 .
H(10) -0.5928 0.0601 0.1412 0.0709 Uiso calc . 1.00 .
H(11) -0.4762 0.3122 -0.1250 0.0380 Uiso calc . 1.00 .
H(12) -0.3794 0.3931 0.1165 0.0380 Uiso calc . 1.00 .
H(13) -0.3157 0.1281 -0.1648 0.0822 Uiso calc . 1.00 .
H(14) -0.2101 0.1798 0.0869 0.0380 Uiso calc . 1.00 .
H(15) 0.1338 0.1062 -0.0755 0.0380 Uiso calc . 1.00 .
H(16) 0.0269 0.0586 -0.3282 0.0380 Uiso calc . 1.00 .

loop_
_geom_bond_atom_site_label_1
_geom_bond_atom_site_label_2
_geom_bond_distance
_geom_bond_site_symmetry_1
_geom_bond_site_symmetry_2
_geom_bond_publ_flag
Se(1) C(1) 1.954(9) 1_555 1_555 yes
Se(1) C(15) 1.916(9) 1_555 1_555 yes
Se(2) C(11) 1.921(8) 1_555 1_555 yes
Se(2) C(21) 1.939(10) 1_555 1_555 yes
Cl(1) C(18) 1.761(10) 1_555 1_555 yes
Cl(2) C(24) 1.74(1) 1_555 1_555 yes
C(1) C(2) 1.35(1) 1_555 1_555 yes
C(1) C(14) 1.44(1) 1_555 1_555 yes
C(2) C(3) 1.40(1) 1_555 1_555 yes
C(2) H(1) 0.988 1_555 1_555 no
C(3) C(4) 1.34(1) 1_555 1_555 yes
C(3) H(2) 0.987 1_555 1_555 no
C(4) C(5) 1.39(1) 1_555 1_555 yes
C(4) H(3) 0.968 1_555 1_555 no
C(5) C(6) 1.40(1) 1_555 1_555 yes
C(5) C(14) 1.43(1) 1_555 1_555 yes
C(6) C(7) 1.39(1) 1_555 1_555 yes
C(6) H(4) 0.960 1_555 1_555 no
C(7) C(8) 1.42(1) 1_555 1_555 yes
C(7) C(12) 1.45(1) 1_555 1_555 yes
C(8) C(9) 1.34(1) 1_555 1_555 yes
C(8) H(5) 0.976 1_555 1_555 no
C(9) C(10) 1.42(1) 1_555 1_555 yes
C(9) H(6) 0.970 1_555 1_555 no
C(10) C(11) 1.36(1) 1_555 1_555 yes
C(10) H(7) 0.992 1_555 1_555 no
C(11) C(12) 1.44(1) 1_555 1_555 yes
C(12) C(13) 1.41(1) 1_555 1_555 yes
C(13) C(14) 1.41(1) 1_555 1_555 yes
C(13) H(8) 1.005 1_555 1_555 no
C(15) C(16) 1.39(1) 1_555 1_555 yes
C(15) C(20) 1.40(1) 1_555 1_555 yes
C(16) C(17) 1.36(1) 1_555 1_555 yes
C(16) H(9) 1.069 1_555 1_555 no
C(17) C(18) 1.37(1) 1_555 1_555 yes
C(17) H(10) 1.016 1_555 1_555 no
C(18) C(19) 1.41(1) 1_555 1_555 yes
C(19) C(20) 1.38(1) 1_555 1_555 yes
C(19) H(11) 0.976 1_555 1_555 no
C(20) H(12) 0.959 1_555 1_555 no
C(21) C(22) 1.38(1) 1_555 1_555 yes
C(21) C(26) 1.39(1) 1_555 1_555 yes
C(22) C(23) 1.34(2) 1_555 1_555 yes
C(22) H(14) 0.990 1_555 1_555 no
C(23) C(24) 1.36(2) 1_555 1_555 yes
C(23) H(13) 1.003 1_555 1_555 no
C(24) C(25) 1.38(2) 1_555 1_555 yes
C(25) C(26) 1.37(1) 1_555 1_555 yes
C(25) H(16) 0.986 1_555 1_555 no
C(26) H(15) 0.995 1_555 1_555 no
